data_7716665
loop_
_publ_author_name
'Lv, Zhimin'
'Ali, Amjad'
'Zou, Cheng'
'Wang, Zerui'
'Ma, Minglu'
'Cheng, Na'
'Shad, Man'
'Hao, Huifang'
'Zhang, Yongmin'
'Rahman, Faiz-Ur'

_publ_section_title
;
 Salicylaldehyde-derived piperazine-functionalized hydrazone ligand-based
 Pt(II) complexes: inhibition of EZH2-dependent tumorigenesis in
 pancreatic ductal adenocarcinoma, synergism with PARP inhibitors and
 enhanced apoptosis.
;
_journal_issue 33
_journal_name_full 'Dalton transactions (Cambridge, England : 2003)'
_journal_page_first 13871
_journal_page_last 13889
_journal_paper_doi 10.1039/d4dt01243g
_journal_volume 53
_journal_year 2024
_chemical_formula_moiety 'C12 H15 Cl2 N3 O Pt'
_chemical_formula_sum 'C12 H15 Cl2 N3 O Pt'
_chemical_formula_weight 483.26
_space_group_crystal_system monoclinic
_space_group_IT_number 14
_space_group_name_Hall '-P 2yn'
_space_group_name_H-M_alt 'P 1 21/n 1'
_atom_sites_solution_hydrogens geom
_atom_sites_solution_primary dual
_audit_creation_date 2021-04-28
_audit_creation_method
;
Olex2 1.3-alpha
(compiled 2020.09.11 svn.r3730fd0d for OlexSys, GUI svn.r6159)
;
_audit_update_record
;
2024-04-01 deposited with the CCDC.	2024-07-17 downloaded from the CCDC.
;
_cell_angle_alpha 90
_cell_angle_beta 105.065(5)
_cell_angle_gamma 90
_cell_formula_units_Z 4
_cell_length_a 10.8638(5)
_cell_length_b 11.1381(4)
_cell_length_c 11.8396(5)
_cell_measurement_reflns_used 3206
_cell_measurement_temperature 150.00(10)
_cell_measurement_theta_max 28.9120
_cell_measurement_theta_min 2.5570
_cell_volume 1383.38(10)
_computing_cell_refinement 'CrysAlisPro 1.171.38.43f (Rigaku OD, 2015)'
_computing_data_collection 'CrysAlisPro 1.171.38.43f (Rigaku OD, 2015)'
_computing_data_reduction 'CrysAlisPro 1.171.38.43f (Rigaku OD, 2015)'
_computing_molecular_graphics 'Olex2 1.3-alpha (Dolomanov et al., 2009)'
_computing_publication_material 'Olex2 1.3-alpha (Dolomanov et al., 2009)'
_computing_structure_refinement 'SHELXL 2018/3 (Sheldrick, 2015)'
_computing_structure_solution 'SHELXT  (Sheldrick, 2015)'
_diffrn_ambient_environment N~2~
_diffrn_ambient_temperature 150.00(10)
_diffrn_detector 'CCD plate'
_diffrn_detector_area_resol_mean 5.2684
_diffrn_detector_type AtlasS2
_diffrn_measured_fraction_theta_full 1.000
_diffrn_measured_fraction_theta_max 1.000
_diffrn_measurement_details
;
List of Runs (angles in degrees, time in seconds):

  # Type    Start    End  Width  t~exp~   \w     \q     \k     \f   Frames
#--------------------------------------------------------------------------
  1  \w    -61.00  53.00   1.00    2.00    --   11.90 -19.00-120.00  114
  2  \w    -60.00  -1.00   1.00    2.00    --   11.90 -57.00-150.00   59
;
_diffrn_measurement_device 'four-circle diffractometer'
_diffrn_measurement_device_type 'SuperNova, Dual, Cu at zero, AtlasS2'
_diffrn_measurement_method '\w scans'
_diffrn_orient_matrix_type 'CrysAlisPro convention (1999,Acta A55,543-557)'
_diffrn_orient_matrix_UB_11 0.0375510000
_diffrn_orient_matrix_UB_12 0.0140375000
_diffrn_orient_matrix_UB_13 0.0570740000
_diffrn_orient_matrix_UB_21 0.0525818000
_diffrn_orient_matrix_UB_22 -0.0305113000
_diffrn_orient_matrix_UB_23 -0.0118903000
_diffrn_orient_matrix_UB_31 0.0199032000
_diffrn_orient_matrix_UB_32 0.0540222000
_diffrn_orient_matrix_UB_33 -0.0214326000
_diffrn_radiation_monochromator mirror
_diffrn_radiation_probe x-ray
_diffrn_radiation_type 'Mo K\a'
_diffrn_radiation_wavelength 0.71073
_diffrn_reflns_av_R_equivalents 0.0280
_diffrn_reflns_av_unetI/netI 0.0420
_diffrn_reflns_Laue_measured_fraction_full 1.000
_diffrn_reflns_Laue_measured_fraction_max 1.000
_diffrn_reflns_limit_h_max 10
_diffrn_reflns_limit_h_min -12
_diffrn_reflns_limit_k_max 13
_diffrn_reflns_limit_k_min -11
_diffrn_reflns_limit_l_max 14
_diffrn_reflns_limit_l_min -14
_diffrn_reflns_number 5335
_diffrn_reflns_point_group_measured_fraction_full 1.000
_diffrn_reflns_point_group_measured_fraction_max 1.000
_diffrn_reflns_theta_full 25.000
_diffrn_reflns_theta_max 25.000
_diffrn_reflns_theta_min 2.268
_diffrn_source 'micro-focus sealed X-ray tube'
_diffrn_source_type 'SuperNova (Mo) X-ray Source'
_exptl_absorpt_coefficient_mu 10.523
_exptl_absorpt_correction_T_max 1.00000
_exptl_absorpt_correction_T_min 0.53861
_exptl_absorpt_correction_type multi-scan
_exptl_absorpt_process_details
;
CrysAlisPro 1.171.38.43f (Rigaku Oxford Diffraction, 2015)
Empirical absorption correction using spherical harmonics,
 implemented in SCALE3 ABSPACK scaling algorithm.
;
_exptl_crystal_colour yellow
_exptl_crystal_colour_primary yellow
_exptl_crystal_density_diffrn 2.320
_exptl_crystal_description block
_exptl_crystal_F_000 912
_exptl_crystal_size_max 0.12
_exptl_crystal_size_mid 0.1
_exptl_crystal_size_min 0.08
_refine_diff_density_max 0.871
_refine_diff_density_min -0.849
_refine_diff_density_rms 0.157
_refine_ls_extinction_method none
_refine_ls_goodness_of_fit_ref 1.042
_refine_ls_hydrogen_treatment constr
_refine_ls_matrix_type full
_refine_ls_number_parameters 173
_refine_ls_number_reflns 2429
_refine_ls_number_restraints 0
_refine_ls_restrained_S_all 1.042
_refine_ls_R_factor_all 0.0288
_refine_ls_R_factor_gt 0.0236
_refine_ls_shift/su_max 0.001
_refine_ls_shift/su_mean 0.000
_refine_ls_structure_factor_coef Fsqd
_refine_ls_weighting_details 'w=1/[\s^2^(Fo^2^)+(0.0102P)^2^] where P=(Fo^2^+2Fc^2^)/3'
_refine_ls_weighting_scheme calc
_refine_ls_wR_factor_gt 0.0406
_refine_ls_wR_factor_ref 0.0431
_reflns_Friedel_coverage 0.000
_reflns_number_gt 2180
_reflns_number_total 2429
_reflns_threshold_expression 'I > 2\s(I)'
_cod_data_source_file d4dt01243g2.cif
_cod_data_source_block n03
_cod_depositor_comments 'Adding full bibliography for 7716663--7716667.cif.'
_cod_database_code 7716665
_shelx_shelxl_version_number 2018/3
_shelx_space_group_comment
;
The symmetry employed for this shelxl refinement is uniquely defined
by the following loop, which should always be used as a source of
symmetry information in preference to the above space-group names.
They are only intended as comments.
;
_shelx_estimated_absorpt_t_max 0.486
_shelx_estimated_absorpt_t_min 0.365
_reflns_odcompleteness_completeness 99.90
_reflns_odcompleteness_iscentric 1
_reflns_odcompleteness_theta 26.32
_olex2_refinement_description
;
1. Fixed Uiso
 At 1.2 times of:
  All C(H) groups, All C(H,H) groups
 At 1.5 times of:
  All C(H,H,H) groups
2.a Secondary CH2 refined with riding coordinates:
 C8(H8A,H8B), C9(H9A,H9B), C10(H10A,H10B), C11(H11A,H11B)
2.b Aromatic/amide H refined with riding coordinates:
 C2(H2), C4(H4), C5(H5), C7(H7)
2.c Idealised Me refined as rotating group:
 C12(H12A,H12B,H12C)
;
_olex2_date_sample_data_collection 2021-04-28
_olex2_submission_special_instructions 'No special instructions were received'
_oxdiff_exptl_absorpt_empirical_details
;
Empirical correction (ABSPACK) includes:
- Absorption correction using spherical harmonics
- Frame scaling
;
_oxdiff_exptl_absorpt_empirical_full_max 1.521
_oxdiff_exptl_absorpt_empirical_full_min 0.750

loop_
_space_group_symop_operation_xyz
'x, y, z'
'-x+1/2, y+1/2, -z+1/2'
'-x, -y, -z'
'x-1/2, -y-1/2, z-1/2'

loop_
_atom_site_label
_atom_site_type_symbol
_atom_site_fract_x
_atom_site_fract_y
_atom_site_fract_z
_atom_site_U_iso_or_equiv
_atom_site_adp_type
_atom_site_occupancy
_atom_site_site_symmetry_order
_atom_site_calc_flag
_atom_site_refinement_flags_posn
_atom_site_refinement_flags_adp
_atom_site_refinement_flags_occupancy
_atom_site_disorder_assembly
_atom_site_disorder_group
Pt1 Pt 0.58303(2) 0.82456(2) 0.67154(2) 0.01244(7) Uani 1 1 d . . . . .
Cl1 Cl 0.30531(13) 0.32230(10) 0.90683(11) 0.0232(3) Uani 1 1 d . . . . .
Cl2 Cl 0.68638(12) 0.79680(10) 0.52463(10) 0.0210(3) Uani 1 1 d . . . . .
O1 O 0.5050(3) 0.6644(2) 0.6220(3) 0.0150(7) Uani 1 1 d . . . . .
N1 N 0.5058(4) 0.8354(3) 0.8042(3) 0.0147(9) Uani 1 1 d . . . . .
N2 N 0.5165(4) 0.9437(3) 0.8715(4) 0.0206(10) Uani 1 1 d . . . . .
N3 N 0.6611(4) 0.9915(3) 0.7237(3) 0.0134(9) Uani 1 1 d . . . . .
C1 C 0.4296(4) 0.6291(4) 0.7958(4) 0.0122(10) Uani 1 1 d . . . . .
C2 C 0.3840(4) 0.5430(4) 0.8621(4) 0.0157(11) Uani 1 1 d . . . . .
H2 H 0.368400 0.565280 0.932817 0.019 Uiso 1 1 calc R U . . .
C3 C 0.3627(5) 0.4281(4) 0.8242(4) 0.0157(11) Uani 1 1 d . . . . .
C4 C 0.3833(4) 0.3925(4) 0.7166(4) 0.0153(11) Uani 1 1 d . . . . .
H4 H 0.367005 0.313934 0.690482 0.018 Uiso 1 1 calc R U . . .
C5 C 0.4274(5) 0.4743(4) 0.6511(4) 0.0165(11) Uani 1 1 d . . . . .
H5 H 0.439269 0.450421 0.579356 0.020 Uiso 1 1 calc R U . . .
C6 C 0.4559(4) 0.5945(4) 0.6882(4) 0.0130(10) Uani 1 1 d . . . . .
C7 C 0.4504(4) 0.7481(4) 0.8438(4) 0.0156(11) Uani 1 1 d . . . . .
H7 H 0.421328 0.763884 0.909516 0.019 Uiso 1 1 calc R U . . .
C8 C 0.6506(5) 0.9655(4) 0.9301(4) 0.0218(12) Uani 1 1 d . . . . .
H8A H 0.682106 0.898364 0.981751 0.026 Uiso 1 1 calc R U . . .
H8B H 0.656069 1.036626 0.978407 0.026 Uiso 1 1 calc R U . . .
C9 C 0.7385(5) 0.9826(4) 0.8483(4) 0.0182(11) Uani 1 1 d . . . . .
H9A H 0.788580 1.055073 0.869775 0.022 Uiso 1 1 calc R U . . .
H9B H 0.796739 0.915174 0.856607 0.022 Uiso 1 1 calc R U . . .
C10 C 0.4672(5) 1.0440(4) 0.7903(5) 0.0288(13) Uani 1 1 d . . . . .
H10A H 0.449229 1.111880 0.834900 0.035 Uiso 1 1 calc R U . . .
H10B H 0.387567 1.019600 0.736542 0.035 Uiso 1 1 calc R U . . .
C11 C 0.5602(5) 1.0838(4) 0.7198(4) 0.0246(12) Uani 1 1 d . . . . .
H11A H 0.513417 1.097623 0.639180 0.029 Uiso 1 1 calc R U . . .
H11B H 0.599940 1.158913 0.751275 0.029 Uiso 1 1 calc R U . . .
C12 C 0.7440(5) 1.0395(4) 0.6520(4) 0.0266(13) Uani 1 1 d . . . . .
H12A H 0.814979 0.986403 0.657696 0.040 Uiso 1 1 calc R U . . .
H12B H 0.774674 1.117547 0.680266 0.040 Uiso 1 1 calc R U . . .
H12C H 0.695781 1.045364 0.571814 0.040 Uiso 1 1 calc R U . . .

loop_
_atom_site_aniso_label
_atom_site_aniso_U_11
_atom_site_aniso_U_22
_atom_site_aniso_U_33
_atom_site_aniso_U_23
_atom_site_aniso_U_13
_atom_site_aniso_U_12
Pt1 0.01283(11) 0.01134(11) 0.01249(11) -0.00126(8) 0.00212(8) -0.00080(8)
Cl1 0.0337(8) 0.0160(6) 0.0228(7) 0.0011(5) 0.0127(6) -0.0045(6)
Cl2 0.0280(7) 0.0220(6) 0.0155(6) -0.0020(5) 0.0101(6) -0.0041(6)
O1 0.0182(19) 0.0139(16) 0.0130(17) -0.0024(14) 0.0042(15) -0.0013(15)
N1 0.013(2) 0.013(2) 0.018(2) -0.0088(18) 0.0043(19) -0.0013(18)
N2 0.021(2) 0.016(2) 0.027(2) -0.015(2) 0.011(2) -0.009(2)
N3 0.015(2) 0.0108(19) 0.012(2) 0.0028(17) -0.0009(18) 0.0012(18)
C1 0.006(2) 0.014(2) 0.015(2) -0.005(2) 0.000(2) -0.001(2)
C2 0.014(3) 0.018(3) 0.017(3) -0.004(2) 0.008(2) 0.000(2)
C3 0.016(3) 0.013(2) 0.019(3) 0.004(2) 0.005(2) 0.001(2)
C4 0.017(3) 0.007(2) 0.021(3) -0.005(2) 0.002(2) 0.001(2)
C5 0.022(3) 0.016(2) 0.012(2) -0.007(2) 0.005(2) -0.001(2)
C6 0.005(2) 0.017(3) 0.013(2) -0.001(2) -0.004(2) 0.003(2)
C7 0.010(2) 0.020(3) 0.018(3) -0.006(2) 0.005(2) 0.000(2)
C8 0.032(3) 0.017(3) 0.016(3) -0.003(2) 0.006(3) -0.009(3)
C9 0.019(3) 0.018(3) 0.016(3) -0.005(2) 0.000(2) -0.007(2)
C10 0.015(3) 0.014(3) 0.056(4) -0.004(3) 0.007(3) 0.005(2)
C11 0.031(3) 0.013(3) 0.025(3) 0.001(2) -0.001(3) -0.001(3)
C12 0.039(3) 0.020(3) 0.024(3) -0.005(2) 0.013(3) -0.017(3)

loop_
_atom_type_symbol
_atom_type_description
_atom_type_scat_dispersion_real
_atom_type_scat_dispersion_imag
_atom_type_scat_source
C C 0.0033 0.0016 'International Tables Vol C Tables 4.2.6.8 and 6.1.1.4'
H H 0.0000 0.0000 'International Tables Vol C Tables 4.2.6.8 and 6.1.1.4'
Cl Cl 0.1484 0.1585 'International Tables Vol C Tables 4.2.6.8 and 6.1.1.4'
N N 0.0061 0.0033 'International Tables Vol C Tables 4.2.6.8 and 6.1.1.4'
O O 0.0106 0.0060 'International Tables Vol C Tables 4.2.6.8 and 6.1.1.4'
Pt Pt -1.7033 8.3905 'International Tables Vol C Tables 4.2.6.8 and 6.1.1.4'

loop_
_geom_angle_atom_site_label_1
_geom_angle_atom_site_label_2
_geom_angle_atom_site_label_3
_geom_angle
_geom_angle_site_symmetry_1
_geom_angle_site_symmetry_3
_geom_angle_publ_flag
O1 Pt1 Cl2 84.96(8) . . ?
O1 Pt1 N3 179.02(13) . . ?
N1 Pt1 Cl2 174.45(11) . . ?
N1 Pt1 O1 93.01(13) . . ?
N1 Pt1 N3 86.21(14) . . ?
N3 Pt1 Cl2 95.87(9) . . ?
C6 O1 Pt1 124.2(3) . . ?
N2 N1 Pt1 120.4(3) . . ?
C7 N1 Pt1 125.3(3) . . ?
C7 N1 N2 114.2(3) . . ?
N1 N2 C8 109.3(4) . . ?
N1 N2 C10 108.1(4) . . ?
C8 N2 C10 109.3(4) . . ?
C9 N3 Pt1 108.4(3) . . ?
C11 N3 Pt1 111.6(3) . . ?
C11 N3 C9 107.1(3) . . ?
C12 N3 Pt1 114.5(3) . . ?
C12 N3 C9 108.5(4) . . ?
C12 N3 C11 106.5(3) . . ?
C2 C1 C6 119.6(4) . . ?
C2 C1 C7 116.7(4) . . ?
C6 C1 C7 123.6(4) . . ?
C1 C2 H2 119.6 . . ?
C3 C2 C1 120.9(4) . . ?
C3 C2 H2 119.6 . . ?
C2 C3 Cl1 120.5(3) . . ?
C2 C3 C4 120.8(4) . . ?
C4 C3 Cl1 118.7(3) . . ?
C3 C4 H4 120.3 . . ?
C5 C4 C3 119.3(4) . . ?
C5 C4 H4 120.3 . . ?
C4 C5 H5 118.8 . . ?
C4 C5 C6 122.4(4) . . ?
C6 C5 H5 118.8 . . ?
O1 C6 C1 125.4(4) . . ?
O1 C6 C5 117.7(4) . . ?
C5 C6 C1 117.0(4) . . ?
N1 C7 C1 126.2(4) . . ?
N1 C7 H7 116.9 . . ?
C1 C7 H7 116.9 . . ?
N2 C8 H8A 108.5 . . ?
N2 C8 H8B 108.5 . . ?
N2 C8 C9 115.3(4) . . ?
H8A C8 H8B 107.5 . . ?
C9 C8 H8A 108.5 . . ?
C9 C8 H8B 108.5 . . ?
N3 C9 C8 110.3(4) . . ?
N3 C9 H9A 109.6 . . ?
N3 C9 H9B 109.6 . . ?
C8 C9 H9A 109.6 . . ?
C8 C9 H9B 109.6 . . ?
H9A C9 H9B 108.1 . . ?
N2 C10 H10A 109.0 . . ?
N2 C10 H10B 109.0 . . ?
N2 C10 C11 113.1(4) . . ?
H10A C10 H10B 107.8 . . ?
C11 C10 H10A 109.0 . . ?
C11 C10 H10B 109.0 . . ?
N3 C11 C10 111.5(4) . . ?
N3 C11 H11A 109.3 . . ?
N3 C11 H11B 109.3 . . ?
C10 C11 H11A 109.3 . . ?
C10 C11 H11B 109.3 . . ?
H11A C11 H11B 108.0 . . ?
N3 C12 H12A 109.5 . . ?
N3 C12 H12B 109.5 . . ?
N3 C12 H12C 109.5 . . ?
H12A C12 H12B 109.5 . . ?
H12A C12 H12C 109.5 . . ?
H12B C12 H12C 109.5 . . ?

loop_
_geom_bond_atom_site_label_1
_geom_bond_atom_site_label_2
_geom_bond_distance
_geom_bond_site_symmetry_2
_geom_bond_publ_flag
Pt1 Cl2 2.3231(10) . ?
Pt1 O1 1.997(3) . ?
Pt1 N1 1.967(3) . ?
Pt1 N3 2.070(4) . ?
Cl1 C3 1.747(4) . ?
O1 C6 1.313(5) . ?
N1 N2 1.434(5) . ?
N1 C7 1.293(5) . ?
N2 C8 1.462(6) . ?
N2 C10 1.481(6) . ?
N3 C9 1.500(6) . ?
N3 C11 1.496(6) . ?
N3 C12 1.487(5) . ?
C1 C2 1.408(6) . ?
C1 C6 1.429(6) . ?
C1 C7 1.437(6) . ?
C2 H2 0.9300 . ?
C2 C3 1.356(6) . ?
C3 C4 1.407(6) . ?
C4 H4 0.9300 . ?
C4 C5 1.361(6) . ?
C5 H5 0.9300 . ?
C5 C6 1.418(6) . ?
C7 H7 0.9300 . ?
C8 H8A 0.9700 . ?
C8 H8B 0.9700 . ?
C8 C9 1.539(6) . ?
C9 H9A 0.9700 . ?
C9 H9B 0.9700 . ?
C10 H10A 0.9700 . ?
C10 H10B 0.9700 . ?
C10 C11 1.534(6) . ?
C11 H11A 0.9700 . ?
C11 H11B 0.9700 . ?
C12 H12A 0.9600 . ?
C12 H12B 0.9600 . ?
C12 H12C 0.9600 . ?

loop_
_geom_torsion_atom_site_label_1
_geom_torsion_atom_site_label_2
_geom_torsion_atom_site_label_3
_geom_torsion_atom_site_label_4
_geom_torsion
_geom_torsion_site_symmetry_1
_geom_torsion_site_symmetry_2
_geom_torsion_site_symmetry_3
_geom_torsion_site_symmetry_4
_geom_torsion_publ_flag
Pt1 O1 C6 C1 11.8(6) . . . . ?
Pt1 O1 C6 C5 -167.6(3) . . . . ?
Pt1 N1 N2 C8 -64.0(4) . . . . ?
Pt1 N1 N2 C10 54.9(4) . . . . ?
Pt1 N1 C7 C1 -3.0(7) . . . . ?
Pt1 N3 C9 C8 -69.9(4) . . . . ?
Pt1 N3 C11 C10 54.0(5) . . . . ?
Cl1 C3 C4 C5 179.7(4) . . . . ?
N1 N2 C8 C9 61.1(5) . . . . ?
N1 N2 C10 C11 -76.0(5) . . . . ?
N2 N1 C7 C1 -178.4(4) . . . . ?
N2 C8 C9 N3 8.7(5) . . . . ?
N2 C10 C11 N3 16.2(6) . . . . ?
C1 C2 C3 Cl1 -179.6(4) . . . . ?
C1 C2 C3 C4 -1.2(8) . . . . ?
C2 C1 C6 O1 -176.1(4) . . . . ?
C2 C1 C6 C5 3.3(7) . . . . ?
C2 C1 C7 N1 171.1(5) . . . . ?
C2 C3 C4 C5 1.2(7) . . . . ?
C3 C4 C5 C6 1.2(7) . . . . ?
C4 C5 C6 O1 176.0(4) . . . . ?
C4 C5 C6 C1 -3.4(7) . . . . ?
C6 C1 C2 C3 -1.1(7) . . . . ?
C6 C1 C7 N1 -7.1(8) . . . . ?
C7 N1 N2 C8 111.6(4) . . . . ?
C7 N1 N2 C10 -129.5(4) . . . . ?
C7 C1 C2 C3 -179.4(4) . . . . ?
C7 C1 C6 O1 2.1(7) . . . . ?
C7 C1 C6 C5 -178.6(4) . . . . ?
C8 N2 C10 C11 42.9(5) . . . . ?
C9 N3 C11 C10 -64.5(5) . . . . ?
C10 N2 C8 C9 -57.1(5) . . . . ?
C11 N3 C9 C8 50.6(5) . . . . ?
C12 N3 C9 C8 165.3(4) . . . . ?
C12 N3 C11 C10 179.5(4) . . . . ?
